data_4305027
loop_
_publ_author_name
'Vadapalli Chandrasekhar'
'Balasubramanian Murugesa Pandian'
'Ramamoorthy Boomishankar'
'Alexander Steiner'
'Jagadese J. Vittal'
'Ahmad Houri'
'Rodolphe Cl\'erac'

_publ_contact_author_address
;Head, Department of Chemistry
Indian Institute of Technology Kanpur
Kanpur 208016
Uttarpradesh
India
;
_publ_contact_author_email vc@iitk.ac.in
_publ_contact_author_fax '+91-512-259 7436'
_publ_contact_author_name 'Prof. V. Chandrasekhar'
_publ_contact_author_phone '+91-512-259 7259'
_publ_section_title
;
 Trinuclear Heterobimetallic Ni2Ln complexes [L2Ni2Ln][ClO4] (Ln = La, Ce,
 Pr, Nd, Sm, Eu, Gd, Tb, Dy, Ho, and Er; LH3=
 (S)P[N(Me)N=CH-C6H3-2-OH-3-OMe]3): From Simple Paramagnetic Complexes
 to Single-Molecule Magnet Behavior
;
_journal_name_full 'Inorganic Chemistry'
_journal_page_first 4918
_journal_page_last 4929
_journal_paper_doi 10.1021/ic800199x
_journal_volume 47
_journal_year 2008
_chemical_formula_sum 'C57 H70 Cl7 Dy N12 Ni2 O19 P2 S2'
_chemical_formula_weight 1881.38
_chemical_name_systematic ?
_space_group_IT_number 5
_symmetry_cell_setting monoclinic
_symmetry_space_group_name_Hall 'C 2y'
_symmetry_space_group_name_H-M 'C 1 2 1'
_atom_sites_solution_hydrogens geom
_atom_sites_solution_primary direct
_atom_sites_solution_secondary difmap
_audit_creation_method SHELXL-97
_cell_angle_alpha 90.00
_cell_angle_beta 121.267(2)
_cell_angle_gamma 90.00
_cell_formula_units_Z 2
_cell_length_a 20.8539(13)
_cell_length_b 11.7507(6)
_cell_length_c 17.8638(12)
_cell_measurement_temperature 110(2)
_cell_volume 3741.7(4)
_computing_structure_refinement 'SHELXL-97 (Sheldrick, 1997)'
_computing_structure_solution 'SHELXS-97 (Sheldrick, 1990)'
_diffrn_ambient_temperature 110(2)
_diffrn_measured_fraction_theta_full 0.993
_diffrn_measured_fraction_theta_max 0.993
_diffrn_measurement_device_type 'Bruker Smart Apex'
_diffrn_radiation_monochromator graphite
_diffrn_radiation_source 'fine-focus sealed tube'
_diffrn_radiation_type MoK\a
_diffrn_radiation_wavelength 0.71073
_diffrn_reflns_av_R_equivalents 0.0178
_diffrn_reflns_av_sigmaI/netI 0.0309
_diffrn_reflns_limit_h_max 20
_diffrn_reflns_limit_h_min -24
_diffrn_reflns_limit_k_max 13
_diffrn_reflns_limit_k_min -13
_diffrn_reflns_limit_l_max 21
_diffrn_reflns_limit_l_min -21
_diffrn_reflns_number 9856
_diffrn_reflns_theta_full 25.03
_diffrn_reflns_theta_max 25.03
_diffrn_reflns_theta_min 4.15
_exptl_absorpt_coefficient_mu 1.91
_exptl_absorpt_correction_T_max 1.000
_exptl_absorpt_correction_T_min 0.569
_exptl_absorpt_correction_type empirical
_exptl_absorpt_process_details SADABS
_exptl_crystal_colour Green
_exptl_crystal_density_diffrn 1.67
_exptl_crystal_density_method 'not measured'
_exptl_crystal_description Prism
_exptl_crystal_F_000 1902
_exptl_crystal_size_max 0.3
_exptl_crystal_size_mid 0.3
_exptl_crystal_size_min 0.3
_refine_diff_density_max 1.172
_refine_diff_density_min -0.517
_refine_diff_density_rms 0.091
_refine_ls_abs_structure_details 'Flack H D (1983), Acta Cryst. A39, 876-881'
_refine_ls_abs_structure_Flack 0.419(8)
_refine_ls_extinction_method none
_refine_ls_goodness_of_fit_ref 1.052
_refine_ls_hydrogen_treatment constr
_refine_ls_matrix_type full
_refine_ls_number_parameters 473
_refine_ls_number_reflns 6437
_refine_ls_number_restraints 1
_refine_ls_restrained_S_all 1.052
_refine_ls_R_factor_all 0.0338
_refine_ls_R_factor_gt 0.0327
_refine_ls_shift/su_max 0.000
_refine_ls_shift/su_mean 0.000
_refine_ls_structure_factor_coef Fsqd
_refine_ls_weighting_details 'calc w=1/[\s^2^(Fo^2^)+(0.0533P)^2^+8.7606P] where P=(Fo^2^+2Fc^2^)/3'
_refine_ls_weighting_scheme calc
_refine_ls_wR_factor_gt 0.0870
_refine_ls_wR_factor_ref 0.0877
_reflns_number_gt 6228
_reflns_number_total 6437
_reflns_threshold_expression >2sigma(I)
_cod_data_source_file ic800199x-file004_09.cif
_cod_data_source_block Ni2Dy
_cod_depositor_comments
;
 Marking attached hydrogen atoms.

 Antanas Vaitkus,
 2017-01-03

The following automatic conversions were performed:
'_symmetry_cell_setting' value 'Monoclinic' changed to 'monoclinic'
according to '/home/saulius/struct/CIF-dictionaries/cif_core.dic'
dictionary named 'cif_core.dic' version 2.4.1 from 2010-06-29.

Automatic conversion script
Id: cif_fix_enum 1527 2010-12-29 10:47:43Z saulius 
;
_cod_database_code 4305027

loop_
_symmetry_equiv_pos_as_xyz
'x, y, z'
'-x, y, -z'
'x+1/2, y+1/2, z'
'-x+1/2, y+1/2, -z'

loop_
_atom_site_label
_atom_site_type_symbol
_atom_site_fract_x
_atom_site_fract_y
_atom_site_fract_z
_atom_site_U_iso_or_equiv
_atom_site_adp_type
_atom_site_occupancy
_atom_site_symmetry_multiplicity
_atom_site_calc_flag
_atom_site_refinement_flags
_atom_site_disorder_assembly
_atom_site_disorder_group
_atom_site_attached_hydrogens
Dy1 Dy 0.5000 -0.004216(12) 0.5000 0.01907(9) Uani 1 2 d S . . 0
Ni1 Ni 0.39464(3) 0.00237(7) 0.28573(3) 0.01568(12) Uani 1 1 d . . . 0
S1 S 0.22746(7) 0.01597(10) -0.05365(7) 0.0266(3) Uani 1 1 d . . . 0
P1 P 0.28929(6) 0.00951(12) 0.07210(7) 0.0195(3) Uani 1 1 d . . . 0
N11 N 0.2791(2) -0.1099(4) 0.1150(3) 0.0205(9) Uani 1 1 d . . . 0
N12 N 0.3418(2) -0.1335(3) 0.2023(2) 0.0185(8) Uani 1 1 d . . . 0
O11 O 0.4709(2) -0.1116(3) 0.3726(2) 0.0169(7) Uani 1 1 d . . . 0
O12 O 0.5740(2) -0.2148(3) 0.5097(2) 0.0196(8) Uani 1 1 d . . . 0
C11 C 0.2065(3) -0.1457(4) 0.1009(4) 0.0308(12) Uani 1 1 d . . . 0
H11A H 0.2042 -0.2290 0.1008 0.046 Uiso 1 1 calc R . . 0
H11B H 0.1662 -0.1164 0.0445 0.046 Uiso 1 1 calc R . . 0
H11C H 0.2004 -0.1157 0.1480 0.046 Uiso 1 1 calc R . . 0
C12 C 0.3668(2) -0.2353(4) 0.2099(3) 0.0193(9) Uani 1 1 d . . . 0
H12 H 0.3415 -0.2828 0.1598 0.023 Uiso 1 1 calc R . . 0
C13 C 0.4292(3) -0.2844(4) 0.2870(3) 0.0195(9) Uani 1 1 d . . . 0
C14 C 0.4768(3) -0.2224(4) 0.3648(3) 0.0180(9) Uani 1 1 d . . . 0
C15 C 0.5325(3) -0.2827(4) 0.4374(3) 0.0186(9) Uani 1 1 d . . . 0
C16 C 0.5417(2) -0.3991(4) 0.4349(3) 0.0205(10) Uani 1 1 d . . . 0
H16 H 0.5791 -0.4381 0.4854 0.025 Uiso 1 1 calc R . . 0
C17 C 0.4952(3) -0.4588(4) 0.3572(3) 0.0257(10) Uani 1 1 d . . . 0
H17 H 0.5016 -0.5385 0.3547 0.031 Uiso 1 1 calc R . . 0
C18 C 0.4404(3) -0.4026(4) 0.2845(3) 0.0216(10) Uani 1 1 d . . . 0
H18 H 0.4097 -0.4437 0.2319 0.026 Uiso 1 1 calc R . . 0
C19 C 0.6434(3) -0.2600(4) 0.5794(3) 0.0242(10) Uani 1 1 d . . . 0
H19A H 0.6337 -0.3307 0.6009 0.036 Uiso 1 1 calc R . . 0
H19B H 0.6670 -0.2045 0.6272 0.036 Uiso 1 1 calc R . . 0
H19C H 0.6771 -0.2757 0.5576 0.036 Uiso 1 1 calc R . . 0
N21 N 0.3805(2) 0.0179(3) 0.1088(2) 0.0210(9) Uani 1 1 d . . . 0
N22 N 0.4247(2) 0.0569(3) 0.1980(2) 0.0195(8) Uani 1 1 d . . . 0
O21 O 0.4781(2) 0.1080(3) 0.3771(2) 0.0183(7) Uani 1 1 d . . . 0
O22 O 0.5752(2) 0.2144(3) 0.5151(2) 0.0206(8) Uani 1 1 d . . . 0
C21 C 0.4191(3) -0.0646(5) 0.0843(3) 0.0299(11) Uani 1 1 d . . . 0
H21A H 0.4598 -0.0266 0.0820 0.045 Uiso 1 1 calc R . . 0
H21B H 0.3834 -0.0968 0.0267 0.045 Uiso 1 1 calc R . . 0
H21C H 0.4398 -0.1258 0.1279 0.045 Uiso 1 1 calc R . . 0
C22 C 0.4677(3) 0.1409(4) 0.2062(3) 0.0213(10) Uani 1 1 d . . . 0
H22 H 0.4664 0.1655 0.1548 0.026 Uiso 1 1 calc R . . 0
C23 C 0.5174(3) 0.2007(4) 0.2863(3) 0.0204(9) Uani 1 1 d . . . 0
C24 C 0.5215(3) 0.1803(4) 0.3669(3) 0.0196(9) Uani 1 1 d . . . 0
C25 C 0.5758(3) 0.2416(4) 0.4412(3) 0.0194(9) Uani 1 1 d . . . 0
C26 C 0.6240(3) 0.3161(4) 0.4367(3) 0.0216(10) Uani 1 1 d . . . 0
H26 H 0.6613 0.3537 0.4882 0.026 Uiso 1 1 calc R . . 0
C27 C 0.6184(3) 0.3373(4) 0.3557(3) 0.0249(10) Uani 1 1 d . . . 0
H27 H 0.6511 0.3904 0.3522 0.030 Uiso 1 1 calc R . . 0
C28 C 0.5662(3) 0.2816(4) 0.2829(3) 0.0215(9) Uani 1 1 d . . . 0
H28 H 0.5623 0.2971 0.2285 0.026 Uiso 1 1 calc R . . 0
C29 C 0.6126(3) 0.2915(4) 0.5869(3) 0.0259(11) Uani 1 1 d . . . 0
H29A H 0.6663 0.2927 0.6077 0.039 Uiso 1 1 calc R . . 0
H29B H 0.6055 0.2667 0.6346 0.039 Uiso 1 1 calc R . . 0
H29C H 0.5916 0.3680 0.5679 0.039 Uiso 1 1 calc R . . 0
N31 N 0.2713(2) 0.1153(4) 0.1209(3) 0.0205(9) Uani 1 1 d . . . 0
N32 N 0.2968(2) 0.0917(3) 0.2124(2) 0.0184(8) Uani 1 1 d . . . 0
O31 O 0.37105(14) 0.0022(3) 0.38478(17) 0.0175(6) Uani 1 1 d . . . 0
O32 O 0.37521(15) -0.0112(4) 0.53093(17) 0.0218(6) Uani 1 1 d . . . 0
C31 C 0.2777(3) 0.2343(4) 0.1031(3) 0.0261(11) Uani 1 1 d . . . 0
H31A H 0.2454 0.2808 0.1157 0.039 Uiso 1 1 calc R . . 0
H31B H 0.2620 0.2432 0.0413 0.039 Uiso 1 1 calc R . . 0
H31C H 0.3299 0.2592 0.1401 0.039 Uiso 1 1 calc R . . 0
C32 C 0.2457(3) 0.1141(4) 0.2298(3) 0.0245(10) Uani 1 1 d . . . 0
H32 H 0.2000 0.1449 0.1838 0.029 Uiso 1 1 calc R . . 0
C33 C 0.2514(3) 0.0967(4) 0.3131(3) 0.0225(10) Uani 1 1 d . . . 0
C34 C 0.3127(3) 0.0436(4) 0.3850(3) 0.0204(10) Uani 1 1 d . . . 0
C35 C 0.3121(3) 0.0358(4) 0.4644(3) 0.0207(10) Uani 1 1 d . . . 0
C36 C 0.2525(3) 0.0778(4) 0.4699(3) 0.0245(10) Uani 1 1 d . . . 0
H36 H 0.2528 0.0708 0.5230 0.029 Uiso 1 1 calc R . . 0
C37 C 0.1917(3) 0.1304(4) 0.3971(4) 0.0303(11) Uani 1 1 d . . . 0
H37 H 0.1511 0.1598 0.4008 0.036 Uiso 1 1 calc R . . 0
C38 C 0.1917(3) 0.1388(4) 0.3212(4) 0.0293(11) Uani 1 1 d . . . 0
H38 H 0.1502 0.1741 0.2720 0.035 Uiso 1 1 calc R . . 0
C39 C 0.3742(3) -0.0413(4) 0.6084(3) 0.0275(11) Uani 1 1 d . . . 0
H39A H 0.3642 0.0268 0.6324 0.041 Uiso 1 1 calc R . . 0
H39B H 0.4230 -0.0732 0.6521 0.041 Uiso 1 1 calc R . . 0
H39C H 0.3349 -0.0979 0.5935 0.041 Uiso 1 1 calc R . . 0
C1 C 0.3144(3) 0.0168(5) 0.8140(4) 0.0435(16) Uani 1 1 d . . . 0
H1 H 0.3242 0.0425 0.8724 0.052 Uiso 1 1 calc R A 1 0
Cl1 Cl 0.22140(9) -0.02728(15) 0.74613(9) 0.0502(4) Uani 1 1 d . B . 0
Cl2 Cl 0.3214(3) 0.1371(3) 0.7510(3) 0.0402(10) Uiso 0.554(10) 1 d P B 1 0
Cl3 Cl 0.3715(2) -0.0895(4) 0.8241(4) 0.0643(12) Uiso 0.554(10) 1 d P B 1 0
Cl2' Cl 0.3501(3) 0.1126(3) 0.7774(3) 0.0356(12) Uiso 0.446(10) 1 d P B 2 0
Cl3' Cl 0.3790(2) -0.1104(3) 0.8548(3) 0.0383(12) Uiso 0.446(10) 1 d P B 2 0
C2 C 0.0752(5) 0.1041(8) 0.0104(6) 0.0221(19) Uiso 0.50 1 d P . . 0
H2A H 0.1134 0.1138 -0.0054 0.033 Uiso 0.50 1 calc PR . . 0
H2B H 0.0304 0.0689 -0.0384 0.033 Uiso 0.50 1 calc PR . . 0
H2C H 0.0951 0.0553 0.0623 0.033 Uiso 0.50 1 calc PR . . 0
O2 O 0.0587(5) 0.1973(9) 0.0266(7) 0.060(2) Uiso 0.50 1 d P . . 0
H2 H 0.0569 0.1928 0.0724 0.090 Uiso 0.50 1 calc PR . . 0
Cl4 Cl 0.5000 0.23050(19) 0.0000 0.0391(4) Uani 1 2 d S . . 0
O41 O 0.5388(8) 0.3129(9) 0.0787(6) 0.041(3) Uiso 0.52(3) 1 d P C 1 0
O42 O 0.4426(6) 0.1780(12) 0.0010(9) 0.049(3) Uiso 0.52(3) 1 d P C 1 0
O41' O 0.5087(10) 0.2885(12) 0.0696(8) 0.057(4) Uiso 0.48(3) 1 d P C 2 0
O42' O 0.4378(7) 0.1454(15) -0.0229(11) 0.062(4) Uiso 0.48(3) 1 d P C 2 0
O5 O 1.0058(11) 0.0992(17) 0.8699(12) 0.048(4) Uiso 0.25 1 d P . . 2
O5' O 0.9829(11) 0.0435(17) 0.8446(13) 0.047(4) Uiso 0.25 1 d P . . 2
O5" O 0.9605(9) 0.0642(12) 0.8598(9) 0.022(3) Uiso 0.25 1 d P . . 2
O5'" O 0.9377(11) 0.016(2) 0.8622(14) 0.065(6) Uiso 0.25 1 d P . . 2

loop_
_atom_site_aniso_label
_atom_site_aniso_U_11
_atom_site_aniso_U_22
_atom_site_aniso_U_33
_atom_site_aniso_U_23
_atom_site_aniso_U_13
_atom_site_aniso_U_12
Dy1 0.02545(15) 0.01849(15) 0.01294(13) 0.000 0.00974(11) 0.000
Ni1 0.0204(2) 0.0134(3) 0.0136(2) -0.0002(3) 0.0091(2) 0.0000(3)
S1 0.0356(6) 0.0214(8) 0.0143(5) 0.0012(4) 0.0069(5) 0.0028(5)
P1 0.0260(5) 0.0161(7) 0.0136(5) 0.0001(6) 0.0082(4) 0.0007(5)
N11 0.025(2) 0.013(2) 0.017(2) -0.0021(17) 0.0069(19) -0.0015(17)
N12 0.0235(19) 0.0178(19) 0.0134(18) 0.0025(15) 0.0090(16) 0.0018(16)
O11 0.0224(18) 0.0160(17) 0.0137(18) -0.0011(14) 0.0103(15) 0.0002(14)
O12 0.0240(19) 0.0185(17) 0.0154(19) 0.0004(14) 0.0097(16) 0.0015(15)
C11 0.027(3) 0.025(3) 0.032(3) 0.002(2) 0.009(2) -0.003(2)
C12 0.022(2) 0.017(2) 0.017(2) -0.0011(18) 0.0093(19) -0.0013(18)
C13 0.024(2) 0.018(2) 0.018(2) -0.0009(18) 0.012(2) 0.0004(18)
C14 0.025(2) 0.016(2) 0.019(2) -0.0010(18) 0.016(2) 0.0002(19)
C15 0.025(2) 0.018(2) 0.019(2) -0.0003(18) 0.016(2) -0.0003(18)
C16 0.019(2) 0.018(2) 0.024(2) 0.0062(19) 0.011(2) 0.0039(18)
C17 0.032(3) 0.018(2) 0.028(3) -0.0010(19) 0.016(2) 0.0017(19)
C18 0.023(2) 0.020(2) 0.019(2) -0.0068(19) 0.009(2) -0.0004(18)
C19 0.022(2) 0.027(3) 0.019(2) 0.001(2) 0.007(2) 0.006(2)
N21 0.0261(18) 0.022(2) 0.0123(17) -0.0021(15) 0.0080(15) 0.0011(16)
N22 0.024(2) 0.019(2) 0.016(2) -0.0014(15) 0.0108(17) 0.0026(16)
O21 0.0199(17) 0.0177(17) 0.0170(19) -0.0019(14) 0.0093(15) -0.0030(14)
O22 0.028(2) 0.0195(17) 0.0144(19) -0.0019(14) 0.0107(17) -0.0055(15)
C21 0.034(3) 0.035(3) 0.023(3) -0.009(2) 0.016(2) 0.004(2)
C22 0.029(2) 0.022(2) 0.019(2) 0.0035(19) 0.018(2) 0.003(2)
C23 0.027(2) 0.017(2) 0.022(2) 0.0020(18) 0.017(2) 0.0024(18)
C24 0.021(2) 0.015(2) 0.026(3) 0.0005(19) 0.015(2) 0.0011(18)
C25 0.023(2) 0.016(2) 0.017(2) 0.0020(17) 0.009(2) 0.0050(18)
C26 0.028(2) 0.017(2) 0.020(2) -0.0030(18) 0.012(2) 0.0010(19)
C27 0.033(3) 0.018(2) 0.031(3) -0.003(2) 0.022(2) -0.006(2)
C28 0.027(2) 0.019(2) 0.023(2) 0.0023(19) 0.016(2) 0.0016(19)
C29 0.040(3) 0.015(2) 0.025(3) -0.0038(19) 0.019(2) -0.005(2)
N31 0.029(2) 0.018(2) 0.014(2) 0.0028(17) 0.0109(19) 0.0047(18)
N32 0.023(2) 0.0160(18) 0.0150(19) 0.0011(15) 0.0090(17) 0.0027(15)
O31 0.0216(13) 0.0146(14) 0.0189(13) -0.0013(16) 0.0123(11) -0.0009(16)
O32 0.0247(14) 0.0261(15) 0.0199(14) -0.0042(19) 0.0154(12) -0.0027(18)
C31 0.037(3) 0.020(2) 0.019(2) 0.0020(19) 0.013(2) 0.002(2)
C32 0.023(2) 0.025(2) 0.026(3) 0.005(2) 0.013(2) 0.0050(19)
C33 0.021(2) 0.021(2) 0.028(3) 0.004(2) 0.014(2) 0.0021(18)
C34 0.028(2) 0.0131(19) 0.027(3) -0.0025(18) 0.019(2) -0.0035(18)
C35 0.024(2) 0.015(2) 0.028(3) -0.0021(17) 0.017(2) -0.0009(17)
C36 0.029(3) 0.022(2) 0.032(3) -0.002(2) 0.023(2) -0.003(2)
C37 0.027(3) 0.027(3) 0.044(3) 0.004(2) 0.023(2) 0.005(2)
C38 0.029(3) 0.029(3) 0.035(3) 0.011(2) 0.020(2) 0.010(2)
C39 0.030(2) 0.036(3) 0.021(2) 0.0034(19) 0.017(2) 0.002(2)
C1 0.049(3) 0.046(4) 0.050(3) -0.019(3) 0.036(3) -0.018(3)
Cl1 0.0520(8) 0.0636(12) 0.0322(7) -0.0077(7) 0.0198(6) -0.0237(8)
Cl4 0.0468(11) 0.0518(12) 0.0298(10) 0.000 0.0275(9) 0.000

loop_
_atom_type_symbol
_atom_type_description
_atom_type_scat_dispersion_real
_atom_type_scat_dispersion_imag
_atom_type_scat_source
C C 0.0033 0.0016 'International Tables Vol C Tables 4.2.6.8 and 6.1.1.4'
H H 0.0000 0.0000 'International Tables Vol C Tables 4.2.6.8 and 6.1.1.4'
N N 0.0061 0.0033 'International Tables Vol C Tables 4.2.6.8 and 6.1.1.4'
O O 0.0106 0.0060 'International Tables Vol C Tables 4.2.6.8 and 6.1.1.4'
P P 0.1023 0.0942 'International Tables Vol C Tables 4.2.6.8 and 6.1.1.4'
S S 0.1246 0.1234 'International Tables Vol C Tables 4.2.6.8 and 6.1.1.4'
Cl Cl 0.1484 0.1585 'International Tables Vol C Tables 4.2.6.8 and 6.1.1.4'
Ni Ni 0.3393 1.1124 'International Tables Vol C Tables 4.2.6.8 and 6.1.1.4'
Dy Dy -0.1892 4.4098 'International Tables Vol C Tables 4.2.6.8 and 6.1.1.4'

loop_
_geom_angle_atom_site_label_1
_geom_angle_atom_site_label_2
_geom_angle_atom_site_label_3
_geom_angle
_geom_angle_site_symmetry_1
_geom_angle_site_symmetry_3
_geom_angle_publ_flag
O11 Dy1 O11 116.23(17) . 2_656 ?
O11 Dy1 O21 176.64(14) . 2_656 ?
O11 Dy1 O21 65.41(9) 2_656 2_656 ?
O11 Dy1 O21 65.41(9) . . ?
O11 Dy1 O21 176.64(14) 2_656 . ?
O21 Dy1 O21 113.12(16) 2_656 . ?
O11 Dy1 O31 65.22(11) . . ?
O11 Dy1 O31 116.91(11) 2_656 . ?
O21 Dy1 O31 111.46(11) 2_656 . ?
O21 Dy1 O31 66.37(11) . . ?
O11 Dy1 O31 116.91(11) . 2_656 ?
O11 Dy1 O31 65.22(11) 2_656 2_656 ?
O21 Dy1 O31 66.37(11) 2_656 2_656 ?
O21 Dy1 O31 111.46(11) . 2_656 ?
O31 Dy1 O31 176.38(18) . 2_656 ?
O11 Dy1 O12 67.96(11) . 2_656 ?
O11 Dy1 O12 57.69(11) 2_656 2_656 ?
O21 Dy1 O12 111.77(11) 2_656 2_656 ?
O21 Dy1 O12 125.33(11) . 2_656 ?
O31 Dy1 O12 69.32(11) . 2_656 ?
O31 Dy1 O12 114.05(11) 2_656 2_656 ?
O11 Dy1 O12 57.69(11) . . ?
O11 Dy1 O12 67.96(11) 2_656 . ?
O21 Dy1 O12 125.33(11) 2_656 . ?
O21 Dy1 O12 111.77(11) . . ?
O31 Dy1 O12 114.05(12) . . ?
O31 Dy1 O12 69.32(11) 2_656 . ?
O12 Dy1 O12 61.10(14) 2_656 . ?
O11 Dy1 O32 110.71(11) . . ?
O11 Dy1 O32 67.46(11) 2_656 . ?
O21 Dy1 O32 66.90(11) 2_656 . ?
O21 Dy1 O32 115.04(11) . . ?
O31 Dy1 O32 56.72(8) . . ?
O31 Dy1 O32 123.40(8) 2_656 . ?
O12 Dy1 O32 59.02(11) 2_656 . ?
O12 Dy1 O32 117.80(11) . . ?
O11 Dy1 O22 114.06(11) . . ?
O11 Dy1 O22 120.85(11) 2_656 . ?
O21 Dy1 O22 66.19(11) 2_656 . ?
O21 Dy1 O22 56.16(11) . . ?
O31 Dy1 O22 110.98(12) . . ?
O31 Dy1 O22 65.60(11) 2_656 . ?
O12 Dy1 O22 177.94(12) 2_656 . ?
O12 Dy1 O22 120.10(8) . . ?
O32 Dy1 O22 119.31(11) . . ?
O11 Dy1 Ni1 38.32(9) . . ?
O11 Dy1 Ni1 144.05(8) 2_656 . ?
O21 Dy1 Ni1 138.68(8) 2_656 . ?
O21 Dy1 Ni1 39.01(8) . . ?
O31 Dy1 Ni1 38.96(6) . . ?
O31 Dy1 Ni1 140.90(6) 2_656 . ?
O12 Dy1 Ni1 86.36(7) 2_656 . ?
O12 Dy1 Ni1 95.98(7) . . ?
O32 Dy1 Ni1 95.64(5) . . ?
O22 Dy1 Ni1 95.09(7) . . ?
O11 Dy1 Ni1 144.05(8) . 2_656 ?
O11 Dy1 Ni1 38.32(9) 2_656 2_656 ?
O21 Dy1 Ni1 39.01(8) 2_656 2_656 ?
O21 Dy1 Ni1 138.68(8) . 2_656 ?
O31 Dy1 Ni1 140.90(6) . 2_656 ?
O31 Dy1 Ni1 38.96(6) 2_656 2_656 ?
O12 Dy1 Ni1 95.98(7) 2_656 2_656 ?
O12 Dy1 Ni1 86.36(7) . 2_656 ?
O32 Dy1 Ni1 84.44(5) . 2_656 ?
O22 Dy1 Ni1 82.54(7) . 2_656 ?
Ni1 Dy1 Ni1 177.30(3) . 2_656 ?
O11 Ni1 N32 160.94(15) . . ?
O11 Ni1 N22 110.88(14) . . ?
N32 Ni1 N22 87.13(15) . . ?
O11 Ni1 O31 77.67(13) . . ?
N32 Ni1 O31 86.96(14) . . ?
N22 Ni1 O31 161.56(16) . . ?
O11 Ni1 N12 87.42(15) . . ?
N32 Ni1 N12 87.33(15) . . ?
N22 Ni1 N12 87.17(15) . . ?
O31 Ni1 N12 109.97(14) . . ?
O11 Ni1 O21 77.86(10) . . ?
N32 Ni1 O21 110.31(15) . . ?
N22 Ni1 O21 87.16(15) . . ?
O31 Ni1 O21 78.56(13) . . ?
N12 Ni1 O21 161.16(14) . . ?
O11 Ni1 Dy1 46.50(10) . . ?
N32 Ni1 Dy1 126.80(11) . . ?
N22 Ni1 Dy1 127.50(11) . . ?
O31 Ni1 Dy1 46.69(7) . . ?
N12 Ni1 Dy1 127.33(11) . . ?
O21 Ni1 Dy1 46.69(10) . . ?
N21 P1 N11 105.2(2) . . ?
N21 P1 N31 105.7(2) . . ?
N11 P1 N31 105.71(18) . . ?
N21 P1 S1 113.21(14) . . ?
N11 P1 S1 113.71(17) . . ?
N31 P1 S1 112.57(17) . . ?
N12 N11 C11 113.9(4) . . ?
N12 N11 P1 113.4(3) . . ?
C11 N11 P1 122.1(4) . . ?
C12 N12 N11 112.5(4) . . ?
C12 N12 Ni1 127.4(3) . . ?
N11 N12 Ni1 118.2(3) . . ?
C14 O11 Ni1 130.1(3) . . ?
C14 O11 Dy1 129.0(3) . . ?
Ni1 O11 Dy1 95.18(13) . . ?
C15 O12 C19 117.3(4) . . ?
C15 O12 Dy1 112.8(3) . . ?
C19 O12 Dy1 129.8(3) . . ?
N12 C12 C13 126.3(4) . . ?
C18 C13 C14 119.4(4) . . ?
C18 C13 C12 116.6(4) . . ?
C14 C13 C12 123.9(4) . . ?
O11 C14 C15 118.5(4) . . ?
O11 C14 C13 123.5(4) . . ?
C15 C14 C13 117.9(4) . . ?
O12 C15 C16 125.0(4) . . ?
O12 C15 C14 112.9(4) . . ?
C16 C15 C14 122.1(4) . . ?
C15 C16 C17 119.4(4) . . ?
C18 C17 C16 120.3(4) . . ?
C17 C18 C13 120.9(4) . . ?
N22 N21 C21 114.0(4) . . ?
N22 N21 P1 113.5(3) . . ?
C21 N21 P1 122.4(3) . . ?
C22 N22 N21 112.1(4) . . ?
C22 N22 Ni1 128.1(3) . . ?
N21 N22 Ni1 118.0(3) . . ?
C24 O21 Ni1 129.2(3) . . ?
C24 O21 Dy1 131.5(3) . . ?
Ni1 O21 Dy1 94.30(13) . . ?
C25 O22 C29 116.5(4) . . ?
C25 O22 Dy1 112.8(3) . . ?
C29 O22 Dy1 130.7(3) . . ?
N22 C22 C23 125.8(4) . . ?
C24 C23 C28 119.3(4) . . ?
C24 C23 C22 124.0(4) . . ?
C28 C23 C22 116.6(4) . . ?
O21 C24 C25 118.0(4) . . ?
O21 C24 C23 124.3(4) . . ?
C25 C24 C23 117.7(4) . . ?
C26 C25 O22 125.7(4) . . ?
C26 C25 C24 121.7(4) . . ?
O22 C25 C24 112.6(4) . . ?
C25 C26 C27 120.0(4) . . ?
C28 C27 C26 119.8(4) . . ?
C27 C28 C23 121.4(4) . . ?
C31 N31 N32 114.0(4) . . ?
C31 N31 P1 122.1(4) . . ?
N32 N31 P1 113.2(3) . . ?
C32 N32 N31 111.6(4) . . ?
C32 N32 Ni1 128.8(3) . . ?
N31 N32 Ni1 118.4(3) . . ?
C34 O31 Ni1 129.4(3) . . ?
C34 O31 Dy1 129.7(3) . . ?
Ni1 O31 Dy1 94.35(9) . . ?
C35 O32 C39 116.9(3) . . ?
C35 O32 Dy1 112.2(2) . . ?
C39 O32 Dy1 130.2(2) . . ?
N32 C32 C33 125.9(4) . . ?
C34 C33 C38 119.6(4) . . ?
C34 C33 C32 123.6(4) . . ?
C38 C33 C32 116.8(4) . . ?
O31 C34 C33 124.6(4) . . ?
O31 C34 C35 117.8(4) . . ?
C33 C34 C35 117.6(4) . . ?
O32 C35 C36 125.6(4) . . ?
O32 C35 C34 113.1(4) . . ?
C36 C35 C34 121.2(4) . . ?
C35 C36 C37 120.1(5) . . ?
C38 C37 C36 119.3(4) . . ?
C37 C38 C33 122.1(5) . . ?
Cl2' C1 Cl3 96.3(3) . . ?
Cl2' C1 Cl1 119.4(4) . . ?
Cl3 C1 Cl1 109.0(4) . . ?
Cl2' C1 Cl2 18.86(15) . . ?
Cl3 C1 Cl2 111.0(3) . . ?
Cl1 C1 Cl2 102.3(4) . . ?
Cl2' C1 Cl3' 108.3(3) . . ?
Cl3 C1 Cl3' 16.17(19) . . ?
Cl1 C1 Cl3' 110.2(3) . . ?
Cl2 C1 Cl3' 124.9(3) . . ?
O41' Cl4 O41' 119.1(12) 2_655 . ?
O41' Cl4 O42 85.1(8) 2_655 2_655 ?
O41' Cl4 O42 123.1(7) . 2_655 ?
O41' Cl4 O42 123.1(7) 2_655 . ?
O41' Cl4 O42 85.1(8) . . ?
O42 Cl4 O42 125.8(12) 2_655 . ?
O41' Cl4 O42' 113.5(7) 2_655 . ?
O41' Cl4 O42' 105.7(8) . . ?
O42 Cl4 O42' 109.5(10) 2_655 . ?
O42 Cl4 O42' 20.8(6) . . ?
O41' Cl4 O42' 105.7(8) 2_655 2_655 ?
O41' Cl4 O42' 113.5(7) . 2_655 ?
O42 Cl4 O42' 20.8(6) 2_655 2_655 ?
O42 Cl4 O42' 109.5(10) . 2_655 ?
O42' Cl4 O42' 97.5(12) . 2_655 ?
O41' Cl4 O41 106.2(6) 2_655 . ?
O41' Cl4 O41 23.9(6) . . ?
O42 Cl4 O41 104.4(6) 2_655 . ?
O42 Cl4 O41 108.8(6) . . ?
O42' Cl4 O41 129.0(6) . . ?
O42' Cl4 O41 101.4(6) 2_655 . ?
O41' Cl4 O41 23.9(6) 2_655 2_655 ?
O41' Cl4 O41 106.2(6) . 2_655 ?
O42 Cl4 O41 108.8(6) 2_655 2_655 ?
O42 Cl4 O41 104.4(6) . 2_655 ?
O42' Cl4 O41 101.4(6) . 2_655 ?
O42' Cl4 O41 129.0(6) 2_655 2_655 ?
O41 Cl4 O41 102.4(7) . 2_655 ?
O5' O5 O5" 45.6(17) . . ?
O5' O5 O5'" 41(2) . . ?
O5" O5 O5'" 11.2(13) . . ?
O5" O5' O5 79(3) . . ?
O5" O5' O5'" 36.7(19) . . ?
O5 O5' O5'" 113(3) . . ?
O5' O5" O5'" 110(3) . . ?
O5' O5" O5 55(2) . . ?
O5'" O5" O5 154(3) . . ?
O5" O5'" O5' 33.6(17) . . ?
O5" O5'" O5 14.3(16) . . ?
O5' O5'" O5 26.1(13) . . ?

loop_
_geom_bond_atom_site_label_1
_geom_bond_atom_site_label_2
_geom_bond_distance
_geom_bond_site_symmetry_2
_geom_bond_publ_flag
Dy1 O11 2.389(3) . ?
Dy1 O11 2.389(3) 2_656 ?
Dy1 O21 2.393(4) 2_656 ?
Dy1 O21 2.393(4) . ?
Dy1 O31 2.393(3) . ?
Dy1 O31 2.393(3) 2_656 ?
Dy1 O12 2.873(3) 2_656 ?
Dy1 O12 2.873(3) . ?
Dy1 O32 2.929(2) . ?
Dy1 O22 2.948(3) . ?
Dy1 Ni1 3.2795(5) . ?
Dy1 Ni1 3.2795(5) 2_656 ?
Ni1 O11 2.042(4) . ?
Ni1 N32 2.051(4) . ?
Ni1 N22 2.068(4) . ?
Ni1 O31 2.068(3) . ?
Ni1 N12 2.069(4) . ?
Ni1 O21 2.070(4) . ?
S1 P1 1.9257(15) . ?
P1 N21 1.662(4) . ?
P1 N11 1.664(4) . ?
P1 N31 1.669(4) . ?
N11 N12 1.450(6) . ?
N11 C11 1.462(7) . ?
N12 C12 1.284(6) . ?
O11 C14 1.323(6) . ?
O12 C15 1.377(6) . ?
O12 C19 1.434(6) . ?
C12 C13 1.435(6) . ?
C13 C18 1.413(6) . ?
C13 C14 1.420(6) . ?
C14 C15 1.404(7) . ?
C15 C16 1.384(6) . ?
C16 C17 1.401(7) . ?
C17 C18 1.374(7) . ?
N21 N22 1.440(5) . ?
N21 C21 1.464(6) . ?
N22 C22 1.290(6) . ?
O21 C24 1.322(6) . ?
O22 C25 1.366(6) . ?
O22 C29 1.427(6) . ?
C22 C23 1.440(7) . ?
C23 C24 1.417(6) . ?
C23 C28 1.417(6) . ?
C24 C25 1.415(7) . ?
C25 C26 1.366(7) . ?
C26 C27 1.413(7) . ?
C27 C28 1.354(7) . ?
N31 C31 1.455(6) . ?
N31 N32 1.460(6) . ?
N32 C32 1.282(6) . ?
O31 C34 1.311(5) . ?
O32 C35 1.352(6) . ?
O32 C39 1.438(5) . ?
C32 C33 1.443(7) . ?
C33 C34 1.404(7) . ?
C33 C38 1.416(7) . ?
C34 C35 1.428(6) . ?
C35 C36 1.387(7) . ?
C36 C37 1.403(7) . ?
C37 C38 1.358(7) . ?
C1 Cl2' 1.659(6) . ?
C1 Cl3 1.669(7) . ?
C1 Cl1 1.749(6) . ?
C1 Cl2 1.859(7) . ?
C1 Cl3' 1.887(8) . ?
C2 O2 1.226(13) . ?
Cl4 O41' 1.346(11) 2_655 ?
Cl4 O41' 1.346(11) . ?
Cl4 O42 1.355(10) 2_655 ?
Cl4 O42 1.355(10) . ?
Cl4 O42' 1.516(15) . ?
Cl4 O42' 1.516(15) 2_655 ?
Cl4 O41 1.545(11) . ?
Cl4 O41 1.545(11) 2_655 ?
O5 O5' 0.80(2) . ?
O5 O5" 0.96(2) . ?
O5 O5'" 1.67(3) . ?
O5' O5" 0.695(19) . ?
O5' O5'" 1.18(3) . ?
O5" O5'" 0.75(2) . ?
